data_1100683
loop_
_publ_author_name
'Caradoc-Davies, Paula L.'
'Gregory, Duncan H.'
'Hanton, Lyall R.'
'Turnbull, Julia M.'

_publ_section_title
;
 Probing copper halide supramolecular arrays of a ditopic ligand with
 complexes of a monotopic analogue
;
_journal_coden_ASTM JCSDAA
_journal_issue 8
_journal_name_full
;
 Journal of the Chemical Society, Dalton Transactions
;
_journal_page_first 1574
_journal_page_last 1580
_journal_paper_doi 10.1039/b111176k
_journal_year 2002
_chemical_formula_sum 'C22 H24 Cl4 Cu2 N6 S2'
_chemical_formula_weight 705.47
_space_group_IT_number 2
_symmetry_cell_setting triclinic
_symmetry_space_group_name_Hall '-P 1'
_symmetry_space_group_name_H-M 'P -1'
_atom_sites_solution_hydrogens geom
_atom_sites_solution_primary direct
_atom_sites_solution_secondary difmap
_audit_creation_method SHELXL-97
_cell_angle_alpha 86.02(3)
_cell_angle_beta 77.61(3)
_cell_angle_gamma 71.18(3)
_cell_formula_units_Z 1
_cell_length_a 7.735(2)
_cell_length_b 7.989(2)
_cell_length_c 11.949(2)
_cell_measurement_reflns_used 1381
_cell_measurement_temperature 153(2)
_cell_measurement_theta_max 25.96
_cell_measurement_theta_min 2.84
_cell_volume 682.6(3)
_computing_cell_refinement 'Bruker SMART'
_computing_data_collection 'Bruker SMART'
_computing_data_reduction 'Bruker SHELXTL'
_computing_molecular_graphics 'Bruker SHELXTL'
_computing_publication_material 'Bruker SHELXTL'
_computing_structure_refinement 'SHELXL-97 (Sheldrick, 1997)'
_computing_structure_solution 'Bruker SHELXTL'
_diffrn_ambient_temperature 153(2)
_diffrn_detector_area_resol_mean ?
_diffrn_measured_fraction_theta_full 0.515
_diffrn_measured_fraction_theta_max 0.515
_diffrn_measurement_device_type ?
_diffrn_measurement_method '\w scans'
_diffrn_radiation_monochromator graphite
_diffrn_radiation_source 'fine-focus sealed tube'
_diffrn_radiation_type MoK\a
_diffrn_radiation_wavelength 0.71073
_diffrn_reflns_av_R_equivalents 0.0533
_diffrn_reflns_av_sigmaI/netI 0.1115
_diffrn_reflns_limit_h_max 9
_diffrn_reflns_limit_h_min -2
_diffrn_reflns_limit_k_max 9
_diffrn_reflns_limit_k_min -5
_diffrn_reflns_limit_l_max 11
_diffrn_reflns_limit_l_min -11
_diffrn_reflns_number 1768
_diffrn_reflns_theta_full 25.96
_diffrn_reflns_theta_max 25.96
_diffrn_reflns_theta_min 2.84
_diffrn_standards_decay_% ?
_diffrn_standards_interval_count ?
_diffrn_standards_interval_time ?
_diffrn_standards_number ?
_exptl_absorpt_coefficient_mu 2.127
_exptl_absorpt_correction_T_max 0.9184
_exptl_absorpt_correction_T_min 0.07081
_exptl_absorpt_correction_type multi-scan
_exptl_absorpt_process_details 'SADABS (sheldrick 1996)'
_exptl_crystal_colour green
_exptl_crystal_density_diffrn 1.716
_exptl_crystal_density_meas ?
_exptl_crystal_density_method .
_exptl_crystal_description plate
_exptl_crystal_F_000 356
_exptl_crystal_size_max 0.24
_exptl_crystal_size_mid 0.23
_exptl_crystal_size_min 0.04
_refine_diff_density_max 2.162
_refine_diff_density_min -1.109
_refine_diff_density_rms 0.290
_refine_ls_extinction_coef ?
_refine_ls_extinction_method none
_refine_ls_goodness_of_fit_ref 1.892
_refine_ls_hydrogen_treatment mixed
_refine_ls_matrix_type full
_refine_ls_number_parameters 155
_refine_ls_number_reflns 1381
_refine_ls_number_restraints 36
_refine_ls_restrained_S_all 1.868
_refine_ls_R_factor_all 0.1950
_refine_ls_R_factor_gt 0.1773
_refine_ls_shift/su_max 0.000
_refine_ls_shift/su_mean 0.000
_refine_ls_structure_factor_coef Fsqd
_refine_ls_weighting_details 'calc w=1/[\s^2^(Fo^2^)+(0.2000P)^2^+0.0000P] where P=(Fo^2^+2Fc^2^)/3'
_refine_ls_weighting_scheme calc
_refine_ls_wR_factor_gt 0.4681
_refine_ls_wR_factor_ref 0.4752
_reflns_number_gt 1138
_reflns_number_total 1381
_reflns_threshold_expression >2sigma(I)
_cod_data_source_file b111176k.txt
_cod_data_source_block anti-Cu2Cl4L
_cod_depositor_comments
;
The following automatic conversions were performed:
'_symmetry_cell_setting' value 'Triclinic' changed to 'triclinic'
according to '/home/saulius/struct/CIF-dictionaries/cif_core.dic'
dictionary named 'cif_core.dic' version 2.4.1 from 2010-06-29.

Automatic conversion script
Id: cif_fix_enum 1527 2010-12-29 10:47:43Z saulius 
;
_cod_original_sg_symbol_H-M P-1
_cod_database_code 1100683

loop_
_symmetry_equiv_pos_as_xyz
'x, y, z'
'-x, -y, -z'

loop_
_atom_site_label
_atom_site_type_symbol
_atom_site_fract_x
_atom_site_fract_y
_atom_site_fract_z
_atom_site_U_iso_or_equiv
_atom_site_adp_type
_atom_site_occupancy
_atom_site_symmetry_multiplicity
_atom_site_calc_flag
_atom_site_refinement_flags
_atom_site_disorder_assembly
_atom_site_disorder_group
Cu1 Cu 0.4629(5) 0.8744(4) 0.8577(3) 0.0378(16) Uani 1 1 d . . .
Cl1 Cl 0.7619(10) 0.8407(10) 0.7708(7) 0.046(3) Uani 1 1 d . . .
Cl2 Cl 0.5298(10) 0.7443(9) 1.0246(7) 0.044(3) Uani 1 1 d . . .
S1 S 0.3665(10) 0.6300(9) 0.7826(6) 0.038(3) Uani 1 1 d . . .
N1 N 0.380(3) 1.002(3) 0.724(2) 0.045(8) Uani 1 1 d . . .
N2 N 0.183(3) 0.953(3) 0.939(2) 0.037(8) Uani 1 1 d . . .
C1 C 0.407(4) 1.164(3) 0.693(2) 0.036(6) Uani 1 1 d U . .
H1 H 0.4679 1.2107 0.7363 0.043 Uiso 1 1 calc R . .
C2 C 0.344(4) 1.259(4) 0.598(3) 0.042(7) Uani 1 1 d U . .
H2 H 0.3576 1.3701 0.5834 0.051 Uiso 1 1 calc R . .
C3 C 0.267(4) 1.198(4) 0.528(3) 0.045(10) Uani 1 1 d . . .
H3 H 0.2318 1.2628 0.4638 0.054 Uiso 1 1 calc R . .
C4 C 0.239(4) 1.034(4) 0.553(3) 0.046(11) Uani 1 1 d . . .
H4 H 0.1853 0.9864 0.5065 0.056 Uiso 1 1 calc R . .
C5 C 0.295(4) 0.944(4) 0.650(3) 0.036(6) Uani 1 1 d U . .
C6 C 0.264(4) 0.769(4) 0.673(3) 0.043(7) Uani 1 1 d U . .
H6A H 0.3101 0.7025 0.6024 0.051 Uiso 1 1 calc R . .
H6B H 0.1307 0.7899 0.6936 0.051 Uiso 1 1 calc R . .
C7 C 0.182(5) 0.652(4) 0.900(2) 0.066(14) Uani 1 1 d . . .
H7A H 0.0875 0.6138 0.8766 0.079 Uiso 1 1 calc R . .
H7B H 0.2272 0.5721 0.9596 0.079 Uiso 1 1 calc R . .
C8 C 0.088(3) 0.838(3) 0.951(2) 0.017(5) Uani 1 1 d U . .
C9 C 0.104(2) 1.108(2) 0.9960(18) 0.036(9) Uani 1 1 d . . .
H9 H 0.1760 1.1800 1.0004 0.043 Uiso 1 1 calc R . .
N3 N 0.245(2) 0.608(2) 0.4165(18) 0.086(17) Uani 1 1 d R . .
C11 C 0.200(2) 0.637(2) 0.3389(18) 0.08(2) Uani 1 1 d R . .
C10 C 0.143(2) 0.662(2) 0.2295(18) 0.072(11) Uani 1 1 d RU . .
H10A H 0.1997 0.5545 0.1861 0.108 Uiso 1 1 calc R . .
H10B H 0.1824 0.7554 0.1880 0.108 Uiso 1 1 calc R . .
H10C H 0.0100 0.6930 0.2418 0.108 Uiso 1 1 calc R . .

loop_
_atom_site_aniso_label
_atom_site_aniso_U_11
_atom_site_aniso_U_22
_atom_site_aniso_U_33
_atom_site_aniso_U_23
_atom_site_aniso_U_13
_atom_site_aniso_U_12
Cu1 0.039(2) 0.024(2) 0.041(3) 0.0053(18) -0.001(2) -0.0019(15)
Cl1 0.040(4) 0.055(5) 0.036(6) 0.009(4) -0.008(4) -0.005(3)
Cl2 0.047(4) 0.037(4) 0.042(5) 0.011(4) -0.007(4) -0.009(3)
S1 0.044(4) 0.029(4) 0.032(5) -0.004(4) -0.003(4) -0.002(3)
N1 0.054(14) 0.027(13) 0.036(18) 0.013(13) -0.001(15) 0.003(11)
N2 0.022(11) 0.031(13) 0.048(17) 0.007(13) 0.002(13) -0.004(10)
C1 0.037(7) 0.034(7) 0.034(8) 0.001(5) -0.008(5) -0.009(5)
C2 0.043(8) 0.042(8) 0.043(9) 0.000(5) -0.011(5) -0.012(5)
C3 0.043(16) 0.041(19) 0.04(2) 0.015(16) -0.009(18) -0.001(14)
C4 0.06(2) 0.038(17) 0.04(2) -0.007(17) 0.000(19) -0.017(16)
C5 0.038(7) 0.035(7) 0.035(8) 0.001(5) -0.008(5) -0.010(5)
C6 0.044(8) 0.043(8) 0.043(8) 0.001(5) -0.009(5) -0.014(5)
C7 0.09(2) 0.06(2) 0.05(2) -0.028(18) 0.05(2) -0.047(19)
C8 0.017(6) 0.014(6) 0.018(7) 0.000(4) -0.005(4) -0.002(5)
C9 0.049(16) 0.035(17) 0.025(18) -0.005(15) -0.007(16) -0.015(14)
N3 0.09(3) 0.06(2) 0.11(4) -0.01(2) -0.02(3) -0.03(2)
C11 0.06(2) 0.04(2) 0.13(5) -0.02(3) 0.04(3) -0.015(18)
C10 0.071(13) 0.073(13) 0.067(14) 0.011(9) -0.009(9) -0.021(10)

loop_
_atom_type_symbol
_atom_type_description
_atom_type_scat_dispersion_real
_atom_type_scat_dispersion_imag
_atom_type_scat_source
C C 0.0033 0.0016 'International Tables Vol C Tables 4.2.6.8 and 6.1.1.4'
H H 0.0000 0.0000 'International Tables Vol C Tables 4.2.6.8 and 6.1.1.4'
N N 0.0061 0.0033 'International Tables Vol C Tables 4.2.6.8 and 6.1.1.4'
S S 0.1246 0.1234 'International Tables Vol C Tables 4.2.6.8 and 6.1.1.4'
Cl Cl 0.1484 0.1585 'International Tables Vol C Tables 4.2.6.8 and 6.1.1.4'
Cu Cu 0.3201 1.2651 'International Tables Vol C Tables 4.2.6.8 and 6.1.1.4'

loop_
_geom_angle_atom_site_label_1
_geom_angle_atom_site_label_2
_geom_angle_atom_site_label_3
_geom_angle
_geom_angle_site_symmetry_1
_geom_angle_site_symmetry_3
_geom_angle_publ_flag
N1 Cu1 N2 86.6(9) . . ?
N1 Cu1 Cl1 89.7(7) . . ?
N2 Cu1 Cl1 169.7(6) . . ?
N1 Cu1 Cl2 173.7(6) . . ?
N2 Cu1 Cl2 87.6(7) . . ?
Cl1 Cu1 Cl2 95.6(3) . . ?
N1 Cu1 S1 83.1(7) . . ?
N2 Cu1 S1 81.3(6) . . ?
Cl1 Cu1 S1 107.8(3) . . ?
Cl2 Cu1 S1 98.3(3) . . ?
C7 S1 C6 104.8(17) . . ?
C7 S1 Cu1 92.3(9) . . ?
C6 S1 Cu1 93.6(8) . . ?
C1 N1 C5 114(3) . . ?
C1 N1 Cu1 121(2) . . ?
C5 N1 Cu1 125(2) . . ?
C8 N2 C9 119.0(16) . . ?
C8 N2 Cu1 119.2(15) . . ?
C9 N2 Cu1 121.0(12) . . ?
N1 C1 C2 121(3) . . ?
C3 C2 C1 124(3) . . ?
C2 C3 C4 117(3) . . ?
C3 C4 C5 119(3) . . ?
N1 C5 C4 125(2) . . ?
N1 C5 C6 118(3) . . ?
C4 C5 C6 117(2) . . ?
C5 C6 S1 119(2) . . ?
C8 C7 S1 115.8(15) . . ?
N2 C8 C9 119.5(17) . 2_577 ?
N2 C8 C7 120.6(18) . . ?
C9 C8 C7 119.8(16) 2_577 . ?
N2 C9 C8 120.5(14) . 2_577 ?
N3 C11 C10 175.0 . . ?

loop_
_geom_bond_atom_site_label_1
_geom_bond_atom_site_label_2
_geom_bond_distance
_geom_bond_site_symmetry_2
_geom_bond_publ_flag
Cu1 N1 1.94(3) . ?
Cu1 N2 2.082(17) . ?
Cu1 Cl1 2.260(7) . ?
Cu1 Cl2 2.266(10) . ?
Cu1 S1 2.577(7) . ?
S1 C7 1.75(2) . ?
S1 C6 1.80(4) . ?
N1 C1 1.39(3) . ?
N1 C5 1.39(4) . ?
N2 C8 1.34(2) . ?
N2 C9 1.35(2) . ?
C1 C2 1.41(4) . ?
C2 C3 1.32(4) . ?
C3 C4 1.40(3) . ?
C4 C5 1.40(5) . ?
C5 C6 1.49(3) . ?
C7 C8 1.53(3) . ?
C8 C9 1.42(2) 2_577 ?
C9 C8 1.42(2) 2_577 ?
N3 C11 1.0435 . ?
C11 C10 1.4487 . ?
